data_7217663
loop_
_publ_author_name
'Zhang, Yingjie'
'Bhadbhade, Mohan'
'Price, Jason R.'
'Karatchevtseva, Inna'
'Collison, David'
'Lumpkin, Gregory R.'

_publ_section_title
;
 Kinetics vs. thermodynamics: a unique crystal transformation from a
 uranyl peroxo-nanocluster to a nanoclustered uranyl polyborate
;
_journal_issue 65
_journal_name_full 'RSC Advances'
_journal_page_first 34244
_journal_paper_doi 10.1039/C4RA06970F
_journal_volume 4
_journal_year 2014
_chemical_formula_moiety 'B16 O34 U, 7(H2 O), O0.50, O0.50, 6(O), 6(Na)'
_chemical_formula_sum 'B16 H14 Na6 O48 U'
_chemical_formula_weight 1331.04
_chemical_name_systematic
;
 ?
;
_space_group_crystal_system monoclinic
_space_group_IT_number 14
_space_group_name_Hall '-P 2yn'
_space_group_name_H-M_alt 'P 1 21/n 1'
_symmetry_space_group_name_Hall '-P 2yn'
_symmetry_space_group_name_H-M 'P 1 21/n 1'
_atom_sites_solution_hydrogens difmap
_audit_creation_method SHELXL-2014
_cell_angle_alpha 90
_cell_angle_beta 105.91(3)
_cell_angle_gamma 90
_cell_formula_units_Z 4
_cell_length_a 14.736(3)
_cell_length_b 11.765(2)
_cell_length_c 23.928(5)
_cell_measurement_temperature 100(2)
_cell_volume 3989.5(15)
_computing_cell_refinement 'XDS (Kabsch, 1993)'
_computing_data_collection 'BLU-ICE (McPhillips et al., 2002)'
_computing_data_reduction 'XDS (Kabsch, 1993)'
_computing_structure_refinement 'SHELXL-2014 (Sheldrick, 2014)'
_computing_structure_solution
;
SHELXS97 (Sheldrick, 2008)
;
_diffrn_ambient_temperature 100(2)
_diffrn_detector_type 'ADSC Quantum 210r'
_diffrn_measured_fraction_theta_full 0.990
_diffrn_measured_fraction_theta_max 0.986
_diffrn_measurement_device_type '3-BM1 Australian Synchrotron'
_diffrn_measurement_method 'Phi Scan'
_diffrn_radiation_monochromator Si<111>
_diffrn_radiation_type Synchrotron
_diffrn_radiation_wavelength 0.72930
_diffrn_reflns_av_R_equivalents 0.0300
_diffrn_reflns_av_unetI/netI 0.0186
_diffrn_reflns_Laue_measured_fraction_full 0.990
_diffrn_reflns_Laue_measured_fraction_max 0.986
_diffrn_reflns_limit_h_max 18
_diffrn_reflns_limit_h_min -18
_diffrn_reflns_limit_k_max 15
_diffrn_reflns_limit_k_min -15
_diffrn_reflns_limit_l_max 30
_diffrn_reflns_limit_l_min -30
_diffrn_reflns_number 62756
_diffrn_reflns_point_group_measured_fraction_full 0.990
_diffrn_reflns_point_group_measured_fraction_max 0.986
_diffrn_reflns_theta_full 25.950
_diffrn_reflns_theta_max 27.932
_diffrn_reflns_theta_min 1.505
_diffrn_source 'Synchrotron BM'
_diffrn_standards_decay_% 0
_diffrn_standards_interval_count 0
_diffrn_standards_interval_time 0
_diffrn_standards_number 0
_exptl_absorpt_coefficient_mu 2.094
_exptl_absorpt_correction_type multi-scan
_exptl_absorpt_process_details sadabs
_exptl_crystal_colour 'light yellow-green'
_exptl_crystal_density_diffrn 2.216
_exptl_crystal_description plates
_exptl_crystal_F_000 2544
_exptl_crystal_size_max 0.050
_exptl_crystal_size_mid 0.030
_exptl_crystal_size_min 0.020
_refine_diff_density_max 3.274
_refine_diff_density_min -1.057
_refine_diff_density_rms 0.173
_refine_ls_extinction_coef 0.00181(12)
_refine_ls_extinction_expression Fc^*^=kFc[1+0.001xFc^2^\l^3^/sin(2\q)]^-1/4^
_refine_ls_extinction_method SHELXL
_refine_ls_goodness_of_fit_ref 1.075
_refine_ls_hydrogen_treatment constr
_refine_ls_matrix_type full
_refine_ls_number_parameters 659
_refine_ls_number_reflns 8728
_refine_ls_number_restraints 7
_refine_ls_restrained_S_all 1.074
_refine_ls_R_factor_all 0.0340
_refine_ls_R_factor_gt 0.0331
_refine_ls_shift/su_max 0.002
_refine_ls_shift/su_mean 0.000
_refine_ls_structure_factor_coef Fsqd
_refine_ls_weighting_details 'w=1/[\s^2^(Fo^2^)+(0.0524P)^2^+23.5526P] where P=(Fo^2^+2Fc^2^)/3'
_refine_ls_weighting_scheme calc
_refine_ls_wR_factor_gt 0.0953
_refine_ls_wR_factor_ref 0.0961
_reflns_Friedel_coverage 0.000
_reflns_number_gt 8411
_reflns_number_total 8728
_reflns_threshold_expression 'I > 2\s(I)'
_cod_data_source_file c4ra06970f3.cif
_cod_data_source_block p21onn_disp
_cod_depositor_comments
;
The following automatic conversions were performed:

'_exptl_absorpt_correction_type' value 'Multi-scans' was replaced
with the value 'multi-scan' as specified in the replacement file
'src/cod-tools/trunk/data/replacement-values/replacement_values.lst'.

Automatic conversion script
Id: cif_fix_values 5376 2017-05-30 11:51:03Z andrius 
;
_cod_database_code 7217663
_shelx_space_group_comment
;
The symmetry employed for this shelxl refinement is uniquely defined
by the following loop, which should always be used as a source of
symmetry information in preference to the above space-group names.
They are only intended as comments.
;
_shelx_estimated_absorpt_t_min 0.903
_shelx_estimated_absorpt_t_max 0.959
_shelxl_version_number 2014-3

loop_
_space_group_symop_operation_xyz
'x, y, z'
'-x+1/2, y+1/2, -z+1/2'
'-x, -y, -z'
'x-1/2, -y-1/2, z-1/2'

loop_
_atom_site_label
_atom_site_type_symbol
_atom_site_fract_x
_atom_site_fract_y
_atom_site_fract_z
_atom_site_U_iso_or_equiv
_atom_site_adp_type
_atom_site_occupancy
_atom_site_site_symmetry_order
_atom_site_calc_flag
_atom_site_refinement_flags_posn
_atom_site_refinement_flags_adp
_atom_site_refinement_flags_occupancy
_atom_site_disorder_assembly
_atom_site_disorder_group
U1 U 0.05641(2) 0.69758(2) 0.33010(2) 0.00874(7) Uani 1 1 d . . . . .
O1 O 0.1758(2) 0.7113(2) 0.32679(12) 0.0116(5) Uani 1 1 d . . . . .
O2 O -0.0639(2) 0.6819(2) 0.33077(13) 0.0132(5) Uani 1 1 d . . . . .
O3 O 0.00846(18) 0.8902(2) 0.28860(12) 0.0103(5) Uani 1 1 d . . . . .
O4 O 0.08896(19) 0.8722(2) 0.38463(11) 0.0101(5) Uani 1 1 d . . . . .
O5 O 0.08504(18) 0.5093(2) 0.37196(11) 0.0094(5) Uani 1 1 d . . . . .
O7 O 0.05901(19) 0.5259(2) 0.27285(11) 0.0106(5) Uani 1 1 d . . . . .
O8 O 0.02183(19) 0.7454(2) 0.22789(11) 0.0108(5) Uani 1 1 d . . . . .
O9 O -0.0473(2) 0.9242(2) 0.18429(12) 0.0133(5) Uani 1 1 d . . . . .
O10 O 0.0781(2) 0.8158(2) 0.47895(12) 0.0105(5) Uani 1 1 d . . . . .
O11 O 0.23464(19) 0.7436(2) 0.52124(12) 0.0117(5) Uani 1 1 d . . . . .
O12 O 0.10094(19) 0.6348(2) 0.52603(12) 0.0116(5) Uani 1 1 d . . . . .
O13 O 0.04268(19) 0.4533(2) 0.17449(12) 0.0125(5) Uani 1 1 d . . . . .
O14 O 0.0396(2) 0.6463(2) 0.14391(12) 0.0128(5) Uani 1 1 d . . . . .
O15 O 0.1174(2) 0.5043(3) 0.10315(13) 0.0193(6) Uani 1 1 d . . . . .
O16 O -0.1035(2) 0.7472(2) 0.13834(12) 0.0125(5) Uani 1 1 d . . . . .
O17 O -0.1751(2) 0.9189(3) 0.09940(13) 0.0215(7) Uani 1 1 d . . . . .
O18 O 0.1332(2) 0.4711(2) 0.47479(12) 0.0120(5) Uani 1 1 d . . . . .
O19 O 0.06038(19) 0.3377(2) 0.31555(12) 0.0110(5) Uani 1 1 d . . . . .
O20 O 0.20523(18) 0.4406(2) 0.32911(11) 0.0103(5) Uani 1 1 d . . . . .
O21 O 0.01594(19) 1.0527(2) 0.35159(12) 0.0117(5) Uani 1 1 d . U . . .
O22 O 0.0652(2) 1.0119(2) 0.45319(12) 0.0126(5) Uani 1 1 d . . . . .
O23 O -0.0435(2) 1.1614(3) 0.41558(13) 0.0166(6) Uani 1 1 d . . . . .
O24 O 0.11732(19) 0.9124(2) 0.22871(12) 0.0116(5) Uani 1 1 d . . . . .
O25 O 0.15329(19) 0.9959(2) 0.32380(12) 0.0116(5) Uani 1 1 d . . . . .
O26 O 0.24987(19) 0.5165(2) 0.42626(12) 0.0112(5) Uani 1 1 d . . . . .
O27 O 0.3658(2) 0.4593(3) 0.38231(12) 0.0161(6) Uani 1 1 d . . . . .
O28 O 0.0885(2) 0.4570(2) 0.56316(12) 0.0159(6) Uani 1 1 d . . . . .
O29 O 0.3572(2) 0.8824(3) 0.53931(13) 0.0168(6) Uani 1 1 d . . . . .
O30 O 0.21440(19) 0.9210(2) 0.47034(12) 0.0124(5) Uani 1 1 d . . . . .
O31 O -0.0580(2) 0.2055(2) 0.26875(13) 0.0154(6) Uani 1 1 d . . . . .
O32 O -0.05894(19) 0.3853(2) 0.22779(12) 0.0121(5) Uani 1 1 d . . . . .
O33 O -0.07334(18) 0.5782(2) 0.19454(12) 0.0106(5) Uani 1 1 d . . . . .
O34 O 0.24926(19) 0.5333(2) 0.23641(12) 0.0132(5) Uani 1 1 d . . . . .
O35 O 0.3739(3) 0.7129(3) 0.43816(17) 0.0291(8) Uani 1 1 d . . . . .
O36 O 0.3292(3) 0.7862(3) 0.29165(15) 0.0259(7) Uani 1 1 d . . . . .
O37 O 0.2703(2) 0.7042(2) 0.14241(14) 0.0173(6) Uani 1 1 d . . . . .
H37A H 0.2279 0.7094 0.1059 0.026 Uiso 1 1 d R U . . .
H37B H 0.3000 0.6347 0.1442 0.026 Uiso 1 1 d R U . . .
B1 B 0.0233(3) 0.8701(4) 0.23133(18) 0.0107(8) Uani 1 1 d . . . . .
B2 B 0.1353(3) 0.7136(4) 0.48923(19) 0.0108(8) Uani 1 1 d . . . . .
B3 B 0.1029(3) 0.4509(4) 0.32158(18) 0.0097(8) Uani 1 1 d . . . . .
B4 B 0.0657(3) 0.5358(4) 0.14132(19) 0.0128(8) Uani 1 1 d . . . . .
B5 B -0.1069(3) 0.8631(4) 0.14147(19) 0.0133(8) Uani 1 1 d . . . . .
B6 B 0.1084(3) 0.5208(4) 0.51995(19) 0.0120(8) Uani 1 1 d . . . . .
B7 B 0.0137(3) 1.0727(4) 0.40744(19) 0.0113(8) Uani 1 1 d . . . . .
B8 B 0.0666(3) 0.9555(3) 0.33711(18) 0.0086(7) Uani 1 1 d . U . . .
B9 B 0.1720(3) 0.9794(4) 0.27133(19) 0.0111(8) Uani 1 1 d . . . . .
B10 B 0.1522(3) 0.5394(4) 0.42765(18) 0.0101(8) Uani 1 1 d . . . . .
B11 B 0.2713(3) 0.4731(4) 0.37906(19) 0.0116(8) Uani 1 1 d . . . . .
B12 B 0.1105(3) 0.9044(4) 0.44688(18) 0.0108(8) Uani 1 1 d . . . . .
B13 B 0.2678(3) 0.8471(4) 0.51017(19) 0.0126(8) Uani 1 1 d . . . . .
B14 B -0.0298(3) 0.6775(4) 0.17722(19) 0.0112(8) Uani 1 1 d . . . . .
B15 B -0.0084(3) 0.4871(4) 0.21807(19) 0.0114(8) Uani 1 1 d . . . . .
B16 B -0.0181(3) 0.3112(4) 0.2713(2) 0.0113(8) Uani 1 1 d . . . . .
Na1 Na 0.20325(13) 0.09980(15) 0.52142(8) 0.0220(4) Uani 1 1 d . . . . .
Na2 Na -0.00555(13) 0.36203(16) 0.40505(8) 0.0221(4) Uani 1 1 d . . . . .
Na3 Na -0.18907(13) 0.54999(16) 0.25036(8) 0.0227(4) Uani 1 1 d . . . . .
Na4 Na -0.08802(16) 0.30490(16) 0.12971(9) 0.0288(4) Uani 1 1 d . . . . .
Na5 Na 0.19397(12) 0.72546(15) 0.21990(7) 0.0166(3) Uani 1 1 d . . . . .
Na6 Na 0.27730(13) 0.85493(16) 0.38461(8) 0.0229(4) Uani 1 1 d . . . . .
O1W O 0.1075(2) 0.2193(3) 0.56487(14) 0.0190(6) Uani 1 1 d . . . . .
H1WA H 0.1239 0.2108 0.6036 0.029 Uiso 1 1 d R U . . .
H1WB H 0.0463 0.2014 0.5512 0.029 Uiso 1 1 d R U . . .
O2W O 0.1727(7) 0.2495(7) 0.4543(4) 0.0270(19) Uani 0.5 1 d . . P A 1
O3W O 0.2164(8) 0.2607(9) 0.4721(4) 0.036(2) Uani 0.5 1 d . . P A 2
O4W O -0.1494(2) 0.4172(3) 0.33120(14) 0.0256(7) Uani 1 1 d . . . . .
O6W O -0.2651(3) 0.6786(4) 0.29730(19) 0.0377(9) Uani 1 1 d . . . . .
H6WA H -0.2234 0.7260 0.3193 0.057 Uiso 1 1 d R U . . .
H6WB H -0.2944 0.6420 0.3198 0.057 Uiso 1 1 d R U . . .
O7W O -0.3098(2) 0.4040(3) 0.20607(16) 0.0282(7) Uani 1 1 d . . . . .
O8W O -0.2720(3) 0.6891(3) 0.16968(18) 0.0313(8) Uani 1 1 d . . . . .
H8WA H -0.3163 0.7334 0.1806 0.047 Uiso 1 1 d R U . . .
H8WB H -0.3034 0.6515 0.1359 0.047 Uiso 1 1 d R U . . .
O9W O -0.2231(2) 0.4493(3) 0.11686(15) 0.0272(7) Uani 1 1 d . . . . .
O10W O -0.1973(3) 0.1569(4) 0.09280(19) 0.0428(10) Uani 1 1 d . . . . .
H10A H -0.1688 0.0957 0.0805 0.064 Uiso 1 1 d R U . . .
H10B H -0.2454 0.1800 0.0613 0.064 Uiso 1 1 d R U . . .
O11W O -0.1183(3) 0.3806(3) 0.03484(17) 0.0336(8) Uani 1 1 d . . . . .
O12W O 0.0177(3) 0.1475(3) 0.14888(16) 0.0299(8) Uani 1 1 d . . . . .
H12A H 0.0348 0.1283 0.1171 0.045 Uiso 1 1 d R U . . .
H12B H -0.0098 0.0874 0.1601 0.045 Uiso 1 1 d R U . . .
O13W O 0.4621(3) 0.2624(4) 0.46100(17) 0.0339(8) Uani 1 1 d G . . . .
H13A H 0.4542 0.3353 0.4557 0.051 Uiso 1 1 d G U . . .
H13B H 0.4357 0.2402 0.4875 0.051 Uiso 1 1 d G U . . .
O14W O 0.13318(19) 0.6599(2) 0.43310(11) 0.0098(5) Uani 1 1 d . . . . .

loop_
_atom_site_aniso_label
_atom_site_aniso_U_11
_atom_site_aniso_U_22
_atom_site_aniso_U_33
_atom_site_aniso_U_23
_atom_site_aniso_U_13
_atom_site_aniso_U_12
U1 0.00948(10) 0.00837(10) 0.00813(10) 0.00023(5) 0.00204(6) 0.00016(5)
O1 0.0120(13) 0.0125(13) 0.0095(13) 0.0004(10) 0.0017(10) -0.0008(10)
O2 0.0132(13) 0.0120(13) 0.0148(14) 0.0014(10) 0.0044(11) 0.0003(10)
O3 0.0108(12) 0.0101(12) 0.0108(12) -0.0002(10) 0.0043(10) 0.0005(10)
O4 0.0139(12) 0.0104(12) 0.0064(12) 0.0009(10) 0.0033(10) 0.0019(10)
O5 0.0104(12) 0.0101(12) 0.0078(12) -0.0022(10) 0.0029(10) -0.0004(10)
O7 0.0117(12) 0.0096(12) 0.0091(12) 0.0003(10) 0.0006(10) -0.0012(10)
O8 0.0122(12) 0.0098(13) 0.0092(12) 0.0000(10) 0.0010(10) -0.0001(10)
O9 0.0166(13) 0.0098(13) 0.0110(12) 0.0010(10) -0.0006(10) -0.0004(10)
O10 0.0124(13) 0.0104(12) 0.0091(12) 0.0012(10) 0.0039(10) 0.0016(10)
O11 0.0124(13) 0.0102(13) 0.0110(13) 0.0000(10) 0.0007(10) -0.0005(10)
O12 0.0152(13) 0.0112(13) 0.0097(12) 0.0005(10) 0.0057(10) 0.0003(10)
O13 0.0140(13) 0.0120(13) 0.0116(13) -0.0009(10) 0.0036(11) 0.0018(10)
O14 0.0150(13) 0.0128(13) 0.0122(13) 0.0012(10) 0.0063(11) 0.0006(10)
O15 0.0224(15) 0.0229(15) 0.0152(14) 0.0012(12) 0.0095(12) 0.0066(12)
O16 0.0133(13) 0.0117(13) 0.0106(13) 0.0003(10) -0.0001(10) 0.0008(10)
O17 0.0254(16) 0.0131(14) 0.0180(15) -0.0005(11) -0.0078(12) 0.0043(12)
O18 0.0150(13) 0.0100(12) 0.0116(13) 0.0025(10) 0.0050(11) 0.0013(10)
O19 0.0117(12) 0.0110(13) 0.0097(12) -0.0002(10) 0.0022(10) -0.0012(10)
O20 0.0095(12) 0.0105(12) 0.0103(12) -0.0008(10) 0.0020(10) 0.0003(10)
O21 0.0132(13) 0.0114(13) 0.0101(12) 0.0001(10) 0.0024(10) 0.0029(10)
O22 0.0170(13) 0.0105(13) 0.0105(12) -0.0008(10) 0.0041(11) 0.0018(10)
O23 0.0219(15) 0.0148(14) 0.0138(14) 0.0010(11) 0.0059(12) 0.0072(12)
O24 0.0125(12) 0.0126(13) 0.0093(12) -0.0005(10) 0.0024(10) -0.0023(10)
O25 0.0121(12) 0.0138(13) 0.0101(12) -0.0023(10) 0.0047(10) -0.0030(10)
O26 0.0105(12) 0.0119(13) 0.0102(12) -0.0010(10) 0.0013(10) 0.0010(10)
O27 0.0098(13) 0.0231(15) 0.0148(14) -0.0045(11) 0.0024(11) 0.0002(11)
O28 0.0217(14) 0.0149(14) 0.0131(13) 0.0012(11) 0.0080(11) -0.0020(11)
O29 0.0151(14) 0.0168(14) 0.0150(14) 0.0018(11) -0.0017(11) -0.0017(11)
O30 0.0118(13) 0.0132(13) 0.0111(12) 0.0018(10) 0.0014(10) -0.0016(10)
O31 0.0162(14) 0.0120(14) 0.0151(14) 0.0011(10) -0.0009(12) -0.0029(10)
O32 0.0129(12) 0.0107(13) 0.0109(12) 0.0012(10) 0.0002(10) -0.0028(10)
O33 0.0098(12) 0.0088(12) 0.0129(13) 0.0007(10) 0.0028(10) 0.0008(10)
O34 0.0115(13) 0.0142(13) 0.0147(13) 0.0019(10) 0.0049(11) 0.0024(10)
O35 0.0250(18) 0.0323(19) 0.0315(19) -0.0074(15) 0.0106(15) -0.0063(14)
O36 0.0261(17) 0.0284(17) 0.0227(17) 0.0018(13) 0.0059(14) -0.0129(14)
O37 0.0198(15) 0.0121(14) 0.0189(15) 0.0021(11) 0.0032(12) 0.0017(11)
B1 0.0128(19) 0.0110(19) 0.0077(18) 0.0003(15) 0.0019(15) -0.0005(15)
B2 0.013(2) 0.0108(19) 0.0086(19) 0.0009(15) 0.0035(16) 0.0012(15)
B3 0.0101(18) 0.0112(19) 0.0077(18) -0.0022(14) 0.0023(14) 0.0011(15)
B4 0.0108(19) 0.017(2) 0.0094(18) 0.0001(16) 0.0012(15) 0.0013(16)
B5 0.015(2) 0.013(2) 0.0112(19) 0.0001(16) 0.0024(16) -0.0008(16)
B6 0.0080(18) 0.015(2) 0.0122(19) 0.0004(15) 0.0008(15) -0.0004(15)
B7 0.0136(19) 0.0098(19) 0.0121(19) 0.0002(15) 0.0063(16) -0.0005(15)
B8 0.0123(18) 0.0020(17) 0.0121(18) -0.0017(14) 0.0043(15) -0.0030(14)
B9 0.0119(19) 0.0111(19) 0.0110(19) 0.0007(15) 0.0039(15) 0.0005(15)
B10 0.0109(18) 0.0107(19) 0.0093(18) 0.0015(15) 0.0037(15) -0.0005(15)
B11 0.0134(19) 0.0101(19) 0.0115(19) 0.0007(15) 0.0040(16) 0.0001(15)
B12 0.0104(18) 0.0126(19) 0.0090(18) 0.0002(15) 0.0018(15) -0.0005(15)
B13 0.014(2) 0.013(2) 0.0102(19) -0.0006(15) 0.0030(16) -0.0029(16)
B14 0.0118(19) 0.0096(18) 0.0105(19) 0.0002(15) 0.0004(16) -0.0003(16)
B15 0.0115(19) 0.0095(19) 0.0124(19) 0.0004(15) 0.0021(16) -0.0002(15)
B16 0.0112(19) 0.0113(19) 0.012(2) 0.0002(15) 0.0042(16) 0.0009(15)
Na1 0.0224(9) 0.0174(8) 0.0248(9) -0.0020(7) 0.0043(7) -0.0001(7)
Na2 0.0261(9) 0.0274(9) 0.0157(8) -0.0059(7) 0.0108(7) -0.0133(7)
Na3 0.0186(8) 0.0266(9) 0.0241(9) 0.0013(7) 0.0079(7) -0.0012(7)
Na4 0.0345(11) 0.0240(10) 0.0249(10) -0.0003(7) 0.0032(9) 0.0005(8)
Na5 0.0157(8) 0.0147(8) 0.0188(8) -0.0016(6) 0.0039(6) 0.0019(6)
Na6 0.0207(9) 0.0250(9) 0.0224(9) -0.0003(7) 0.0046(7) -0.0040(7)
O1W 0.0149(14) 0.0210(15) 0.0210(15) -0.0025(12) 0.0046(12) 0.0003(12)
O2W 0.045(5) 0.010(3) 0.028(5) 0.000(3) 0.013(4) 0.000(4)
O3W 0.060(7) 0.030(5) 0.026(5) -0.008(4) 0.025(5) -0.015(5)
O4W 0.0298(17) 0.0303(18) 0.0189(15) 0.0024(13) 0.0105(13) 0.0053(14)
O6W 0.0219(18) 0.040(2) 0.046(2) -0.0078(18) 0.0000(17) 0.0037(16)
O7W 0.0190(16) 0.0323(19) 0.0336(19) -0.0005(15) 0.0077(14) -0.0031(14)
O8W 0.0209(17) 0.036(2) 0.038(2) 0.0037(15) 0.0095(16) 0.0024(14)
O9W 0.0270(17) 0.0297(18) 0.0234(17) -0.0005(14) 0.0045(14) -0.0034(14)
O10W 0.043(2) 0.030(2) 0.044(2) -0.0014(18) -0.0063(19) 0.0000(18)
O11W 0.037(2) 0.0307(19) 0.0331(19) 0.0042(15) 0.0092(16) 0.0024(16)
O12W 0.040(2) 0.0205(17) 0.0323(19) 0.0015(14) 0.0144(16) 0.0025(15)
O13W 0.0250(18) 0.049(2) 0.0280(19) -0.0103(17) 0.0072(15) 0.0051(17)
O14W 0.0126(12) 0.0095(12) 0.0078(12) 0.0001(10) 0.0037(10) 0.0011(10)

loop_
_atom_type_symbol
_atom_type_description
_atom_type_scat_dispersion_real
_atom_type_scat_dispersion_imag
_atom_type_scat_source
B B 0.0020 0.0010 'International Tables Vol C Tables 4.2.6.8 and 6.1.1.4'
H H 0.0000 0.0000 'International Tables Vol C Tables 4.2.6.8 and 6.1.1.4'
O O 0.0120 0.0070 'International Tables Vol C Tables 4.2.6.8 and 6.1.1.4'
Na Na 0.0390 0.0270 'International Tables Vol C Tables 4.2.6.8 and 6.1.1.4'
U U -10.8510 4.2670 'International Tables Vol C Tables 4.2.6.8 and 6.1.1.4'

loop_
_geom_angle_atom_site_label_1
_geom_angle_atom_site_label_2
_geom_angle_atom_site_label_3
_geom_angle
_geom_angle_site_symmetry_1
_geom_angle_site_symmetry_3
O2 U1 O1 177.92(12) . .
O2 U1 O4 97.68(11) . .
O1 U1 O4 83.98(11) . .
O2 U1 O5 87.86(11) . .
O1 U1 O5 92.22(11) . .
O4 U1 O5 124.75(9) . .
O2 U1 O8 95.65(12) . .
O1 U1 O8 82.63(11) . .
O4 U1 O8 107.69(9) . .
O5 U1 O8 126.49(9) . .
O2 U1 O7 95.04(11) . .
O1 U1 O7 83.29(11) . .
O4 U1 O7 167.25(9) . .
O5 U1 O7 56.53(9) . .
O8 U1 O7 69.99(9) . .
O2 U1 O14W 99.07(12) . .
O1 U1 O14W 82.68(11) . .
O4 U1 O14W 69.03(9) . .
O5 U1 O14W 55.86(9) . .
O8 U1 O14W 165.22(9) . .
O7 U1 O14W 109.84(9) . .
O2 U1 O3 85.64(11) . .
O1 U1 O3 94.31(11) . .
O4 U1 O3 55.55(9) . .
O5 U1 O3 173.44(9) . .
O8 U1 O3 55.24(9) . .
O7 U1 O3 124.93(9) . .
O14W U1 O3 124.45(9) . .
O2 U1 B3 98.42(12) . .
O1 U1 B3 80.71(12) . .
O4 U1 B3 147.74(10) . .
O5 U1 B3 29.07(10) . .
O8 U1 B3 98.32(10) . .
O7 U1 B3 28.95(10) . .
O14W U1 B3 80.93(10) . .
O3 U1 B3 153.56(10) . .
O2 U1 B10 100.63(12) . .
O1 U1 B10 80.36(12) . .
O4 U1 B10 97.21(10) . .
O5 U1 B10 28.78(10) . .
O8 U1 B10 148.04(10) . .
O7 U1 B10 81.27(10) . .
O14W U1 B10 28.61(10) . .
O3 U1 B10 152.74(10) . .
B3 U1 B10 52.33(11) . .
O2 U1 B8 97.85(12) . .
O1 U1 B8 83.01(12) . .
O4 U1 B8 28.35(10) . .
O5 U1 B8 152.91(10) . .
O8 U1 B8 79.49(10) . .
O7 U1 B8 147.84(10) . .
O14W U1 B8 97.06(10) . .
O3 U1 B8 28.43(10) . .
B3 U1 B8 163.72(11) . .
B10 U1 B8 124.57(11) . .
O2 U1 B1 97.30(12) . .
O1 U1 B1 81.75(12) . .
O4 U1 B1 79.52(10) . .
O5 U1 B1 154.44(10) . .
O8 U1 B1 28.27(10) . .
O7 U1 B1 97.99(10) . .
O14W U1 B1 146.10(10) . .
O3 U1 B1 28.44(10) . .
B3 U1 B1 125.56(11) . .
B10 U1 B1 162.05(11) . .
B8 U1 B1 51.24(11) . .
U1 O1 Na6 119.86(15) . .
U1 O1 Na5 114.15(14) . .
Na6 O1 Na5 107.30(12) . .
U1 O2 Na3 121.91(14) . .
B8 O3 B1 128.6(3) . .
B8 O3 U1 96.9(2) . .
B1 O3 U1 97.3(2) . .
B8 O4 B12 123.2(3) . .
B8 O4 U1 100.4(2) . .
B12 O4 U1 135.8(2) . .
B8 O4 Na6 93.5(2) . .
B12 O4 Na6 94.6(2) . .
U1 O4 Na6 89.31(9) . .
B10 O5 B3 128.9(3) . .
B10 O5 U1 98.8(2) . .
B3 O5 U1 97.9(2) . .
B10 O5 Na2 99.7(2) . .
B3 O5 Na2 99.8(2) . .
U1 O5 Na2 137.15(12) . .
B3 O7 B15 124.1(3) . .
B3 O7 U1 97.1(2) . .
B15 O7 U1 129.8(2) . .
B1 O8 B14 125.6(3) . .
B1 O8 U1 100.3(2) . .
B14 O8 U1 128.4(2) . .
B1 O8 Na5 95.4(2) . .
B14 O8 Na5 100.6(2) . .
U1 O8 Na5 96.52(10) . .
B5 O9 B1 121.9(3) . .
B2 O10 B12 115.2(3) . .
B13 O11 B2 117.6(3) . .
B6 O12 B2 120.7(3) . .
B6 O12 Na2 99.6(2) . 3_566
B2 O12 Na2 139.1(2) . 3_566
B4 O13 B15 118.2(3) . .
B4 O13 Na4 121.1(2) . .
B15 O13 Na4 90.5(2) . .
B4 O14 B14 119.9(3) . .
B4 O14 Na5 99.5(2) . .
B14 O14 Na5 97.5(2) . .
B4 O15 Na6 126.2(3) . 2_545
B5 O16 B14 123.6(3) . .
B6 O18 B10 121.5(3) . .
B6 O18 Na2 112.7(2) . .
B10 O18 Na2 93.4(2) . .
B16 O19 B3 122.1(3) . .
B16 O19 Na2 103.6(2) . .
B3 O19 Na2 93.7(2) . .
B11 O20 B3 122.8(3) . .
B7 O21 B8 121.2(3) . .
B7 O22 B12 123.1(3) . .
B7 O22 Na1 119.5(2) . 1_565
B12 O22 Na1 96.6(2) . 1_565
B7 O23 Na2 123.0(3) . 1_565
B9 O24 B1 121.8(3) . .
B9 O24 Na5 112.5(2) . .
B1 O24 Na5 99.0(2) . .
B9 O25 B8 123.7(3) . .
B9 O25 Na6 97.7(2) . .
B8 O25 Na6 101.0(2) . .
B11 O26 B10 122.7(3) . .
B6 O28 Na2 89.3(2) . 3_566
B13 O30 B12 120.9(3) . .
B13 O30 Na1 107.5(2) . 1_565
B12 O30 Na1 95.6(2) . 1_565
B13 O30 Na6 95.6(2) . .
B12 O30 Na6 102.5(2) . .
Na1 O30 Na6 137.47(13) 1_565 .
B16 O32 B15 120.5(3) . .
B16 O32 Na4 114.1(2) . .
B15 O32 Na4 97.3(2) . .
B16 O32 Na3 117.6(2) . .
B15 O32 Na3 82.7(2) . .
Na4 O32 Na3 119.18(12) . .
B15 O33 B14 114.4(3) . .
B15 O33 Na3 99.9(2) . .
B14 O33 Na3 133.8(2) . .
B9 O34 Na5 132.2(2) 2_545 .
Na5 O36 Na6 108.72(15) . .
O9 B1 O3 113.3(3) . .
O9 B1 O8 113.5(3) . .
O3 B1 O8 102.2(3) . .
O9 B1 O24 107.3(3) . .
O3 B1 O24 111.3(3) . .
O8 B1 O24 109.3(3) . .
O9 B1 U1 145.1(3) . .
O3 B1 U1 54.30(17) . .
O8 B1 U1 51.40(16) . .
O24 B1 U1 107.5(2) . .
O9 B1 Na5 126.6(3) . .
O3 B1 Na5 120.2(2) . .
O8 B1 Na5 56.53(17) . .
O24 B1 Na5 52.77(18) . .
U1 B1 Na5 75.09(10) . .
O10 B2 O12 110.3(3) . .
O10 B2 O14W 109.6(3) . .
O12 B2 O14W 110.6(3) . .
O10 B2 O11 109.4(3) . .
O12 B2 O11 107.0(3) . .
O14W B2 O11 109.9(3) . .
O19 B3 O7 112.8(3) . .
O19 B3 O5 109.7(3) . .
O7 B3 O5 103.4(3) . .
O19 B3 O20 109.5(3) . .
O7 B3 O20 111.2(3) . .
O5 B3 O20 110.2(3) . .
O19 B3 U1 142.0(3) . .
O7 B3 U1 53.99(17) . .
O5 B3 U1 53.01(17) . .
O20 B3 U1 108.4(2) . .
O19 B3 Na2 57.82(18) . .
O7 B3 Na2 122.0(2) . .
O5 B3 Na2 51.91(17) . .
O20 B3 Na2 126.2(2) . .
U1 B3 Na2 96.68(12) . .
O13 B4 O14 122.5(4) . .
O13 B4 O15 117.6(4) . .
O14 B4 O15 119.9(4) . .
O9 B5 O16 122.9(4) . .
O9 B5 O17 119.3(4) . .
O16 B5 O17 117.7(4) . .
O12 B6 O18 123.8(4) . .
O12 B6 O28 114.8(4) . .
O18 B6 O28 121.5(4) . .
O12 B6 Na2 53.8(2) . 3_566
O18 B6 Na2 164.8(3) . 3_566
O28 B6 Na2 63.3(2) . 3_566
O22 B7 O21 122.8(4) . .
O22 B7 O23 120.8(4) . .
O21 B7 O23 116.4(3) . .
O3 B8 O21 112.0(3) . .
O3 B8 O4 102.9(3) . .
O21 B8 O4 111.1(3) . .
O3 B8 O25 110.6(3) . .
O21 B8 O25 109.1(3) . .
O4 B8 O25 111.0(3) . .
O3 B8 U1 54.64(17) . .
O21 B8 U1 140.8(2) . .
O4 B8 U1 51.25(16) . .
O25 B8 U1 110.0(2) . .
O24 B9 O25 122.7(4) . .
O24 B9 O34 120.8(4) . 2
O25 B9 O34 116.5(3) . 2
O24 B9 Na6 115.6(3) . .
O25 B9 Na6 56.24(19) . .
O34 B9 Na6 95.6(2) 2 .
O14W B10 O5 102.5(3) . .
O14W B10 O18 112.3(3) . .
O5 B10 O18 109.9(3) . .
O14W B10 O26 113.1(3) . .
O5 B10 O26 110.8(3) . .
O18 B10 O26 108.1(3) . .
O14W B10 U1 53.74(17) . .
O5 B10 U1 52.46(17) . .
O18 B10 U1 141.5(3) . .
O26 B10 U1 110.4(2) . .
O14W B10 Na2 121.5(2) . .
O5 B10 Na2 52.03(17) . .
O18 B10 Na2 57.91(18) . .
O26 B10 Na2 124.8(2) . .
U1 B10 Na2 96.44(13) . .
O26 B11 O20 124.1(4) . .
O26 B11 O27 117.3(4) . .
O20 B11 O27 118.6(4) . .
O10 B12 O22 110.0(3) . .
O10 B12 O4 109.7(3) . .
O22 B12 O4 110.3(3) . .
O10 B12 O30 110.3(3) . .
O22 B12 O30 107.4(3) . .
O4 B12 O30 109.0(3) . .
O10 B12 Na1 113.5(2) . 1_565
O22 B12 Na1 54.56(18) . 1_565
O4 B12 Na1 136.8(3) . 1_565
O30 B12 Na1 54.74(18) . 1_565
O11 B13 O30 122.3(4) . .
O11 B13 O29 121.0(4) . .
O30 B13 O29 116.7(4) . .
O11 B13 Na6 109.5(3) . .
O30 B13 Na6 57.8(2) . .
O29 B13 Na6 101.2(3) . .
O11 B13 Na1 133.8(3) . 1_565
O30 B13 Na1 48.02(19) . 1_565
O29 B13 Na1 86.6(2) . 1_565
Na6 B13 Na1 98.74(13) . 1_565
O33 B14 O16 108.9(3) . .
O33 B14 O8 111.8(3) . .
O16 B14 O8 110.0(3) . .
O33 B14 O14 112.0(3) . .
O16 B14 O14 107.0(3) . .
O8 B14 O14 107.1(3) . .
O33 B15 O32 111.0(3) . .
O33 B15 O7 109.1(3) . .
O32 B15 O7 111.0(3) . .
O33 B15 O13 109.4(3) . .
O32 B15 O13 105.6(3) . .
O7 B15 O13 110.8(3) . .
O33 B15 Na4 99.5(2) . .
O32 B15 Na4 53.96(18) . .
O7 B15 Na4 151.3(3) . .
O13 B15 Na4 59.73(18) . .
O33 B15 Na3 52.38(18) . .
O32 B15 Na3 69.0(2) . .
O7 B15 Na3 96.9(2) . .
O13 B15 Na3 151.5(3) . .
Na4 B15 Na3 98.68(13) . .
O32 B16 O31 116.9(4) . .
O32 B16 O19 123.0(4) . .
O31 B16 O19 120.1(4) . .
O3W Na1 O9W 129.6(3) . 4_666
O9W Na1 O2W 144.4(3) 4_666 .
O3W Na1 O1W 83.2(3) . .
O9W Na1 O1W 83.79(13) 4_666 .
O2W Na1 O1W 80.4(3) . .
O3W Na1 O22 100.3(3) . 1_545
O9W Na1 O22 128.89(14) 4_666 1_545
O2W Na1 O22 83.8(3) . 1_545
O1W Na1 O22 93.21(12) . 1_545
O3W Na1 O30 115.4(3) . 1_545
O9W Na1 O30 101.52(13) 4_666 1_545
O2W Na1 O30 109.2(2) . 1_545
O1W Na1 O30 146.76(13) . 1_545
O22 Na1 O30 57.76(10) 1_545 1_545
O3W Na1 O11W 76.1(3) . 4_666
O9W Na1 O11W 73.30(14) 4_666 4_666
O2W Na1 O11W 90.9(3) . 4_666
O1W Na1 O11W 126.26(14) . 4_666
O22 Na1 O11W 138.76(13) 1_545 4_666
O30 Na1 O11W 86.18(12) 1_545 4_666
O3W Na1 B12 114.9(3) . 1_545
O9W Na1 B12 114.14(14) 4_666 1_545
O2W Na1 B12 101.4(3) . 1_545
O1W Na1 B12 118.45(13) . 1_545
O22 Na1 B12 28.83(10) 1_545 1_545
O30 Na1 B12 29.68(10) 1_545 1_545
O11W Na1 B12 115.27(14) 4_666 1_545
O3W Na1 B13 132.2(3) . 1_545
O9W Na1 B13 77.21(13) 4_666 1_545
O2W Na1 B13 131.0(3) . 1_545
O1W Na1 B13 144.00(13) . 1_545
O22 Na1 B13 76.15(11) 1_545 1_545
O30 Na1 B13 24.43(10) 1_545 1_545
O11W Na1 B13 76.90(13) 4_666 1_545
B12 Na1 B13 47.62(12) 1_545 1_545
O3W Na1 Na4 86.4(3) . 4_666
O9W Na1 Na4 45.10(10) 4_666 4_666
O2W Na1 Na4 102.9(3) . 4_666
O1W Na1 Na4 89.64(10) . 4_666
O22 Na1 Na4 173.00(10) 1_545 4_666
O30 Na1 Na4 117.50(9) 1_545 4_666
O11W Na1 Na4 40.73(10) 4_666 4_666
B12 Na1 Na4 145.45(11) 1_545 4_666
B13 Na1 Na4 97.84(10) 1_545 4_666
O12 Na2 O4W 86.49(12) 3_566 .
O12 Na2 O5 132.35(12) 3_566 .
O4W Na2 O5 91.14(12) . .
O12 Na2 O23 75.85(11) 3_566 1_545
O4W Na2 O23 98.77(13) . 1_545
O5 Na2 O23 150.90(12) . 1_545
O12 Na2 O18 93.23(11) 3_566 .
O4W Na2 O18 134.98(13) . .
O5 Na2 O18 56.96(9) . .
O23 Na2 O18 124.81(12) 1_545 .
O12 Na2 O19 166.48(12) 3_566 .
O4W Na2 O19 83.08(11) . .
O5 Na2 O19 56.70(9) . .
O23 Na2 O19 97.23(11) 1_545 .
O18 Na2 O19 100.23(10) . .
O12 Na2 O28 53.27(10) 3_566 3_566
O4W Na2 O28 67.68(11) . 3_566
O5 Na2 O28 81.99(11) . 3_566
O23 Na2 O28 127.08(12) 1_545 3_566
O18 Na2 O28 76.35(10) . 3_566
O19 Na2 O28 128.83(11) . 3_566
O12 Na2 O2W 111.0(2) 3_566 .
O4W Na2 O2W 158.0(2) . .
O5 Na2 O2W 86.6(2) . .
O23 Na2 O2W 74.0(2) 1_545 .
O18 Na2 O2W 59.8(2) . .
O19 Na2 O2W 77.4(2) . .
O28 Na2 O2W 133.3(2) 3_566 .
O12 Na2 B6 26.64(11) 3_566 3_566
O4W Na2 B6 80.18(12) . 3_566
O5 Na2 B6 106.24(12) . 3_566
O23 Na2 B6 102.39(12) 1_545 3_566
O18 Na2 B6 79.97(11) . 3_566
O19 Na2 B6 155.86(13) . 3_566
O28 Na2 B6 27.38(11) 3_566 3_566
O2W Na2 B6 121.4(2) . 3_566
O12 Na2 B10 114.86(12) 3_566 .
O4W Na2 B10 114.38(13) . .
O5 Na2 B10 28.25(10) . .
O23 Na2 B10 145.20(13) 1_545 .
O18 Na2 B10 28.71(10) . .
O19 Na2 B10 77.47(11) . .
O28 Na2 B10 77.93(11) 3_566 .
O2W Na2 B10 71.2(2) . .
B6 Na2 B10 93.75(13) 3_566 .
O12 Na2 B3 159.13(13) 3_566 .
O4W Na2 B3 86.67(12) . .
O5 Na2 B3 28.26(10) . .
O23 Na2 B3 124.72(12) 1_545 .
O18 Na2 B3 77.91(11) . .
O19 Na2 B3 28.45(10) . .
O28 Na2 B3 105.97(12) 3_566 .
O2W Na2 B3 81.0(2) . .
B6 Na2 B3 132.52(13) 3_566 .
B10 Na2 B3 51.36(11) . .
O6W Na3 O4W 94.36(15) . .
O6W Na3 O33 131.79(15) . .
O4W Na3 O33 117.88(12) . .
O6W Na3 O7W 105.63(15) . .
O4W Na3 O7W 83.31(14) . .
O33 Na3 O7W 112.49(13) . .
O6W Na3 O8W 75.96(15) . .
O4W Na3 O8W 165.58(14) . .
O33 Na3 O8W 76.34(12) . .
O7W Na3 O8W 88.99(14) . .
O6W Na3 O2 67.53(13) . .
O4W Na3 O2 80.63(12) . .
O33 Na3 O2 82.63(10) . .
O7W Na3 O2 161.89(13) . .
O8W Na3 O2 104.81(13) . .
O6W Na3 O32 162.66(14) . .
O4W Na3 O32 71.90(11) . .
O33 Na3 O32 52.60(9) . .
O7W Na3 O32 83.72(11) . .
O8W Na3 O32 119.45(12) . .
O2 Na3 O32 99.06(10) . .
O6W Na3 B15 147.19(15) . .
O4W Na3 B15 90.53(13) . .
O33 Na3 B15 27.72(10) . .
O7W Na3 B15 107.16(13) . .
O8W Na3 B15 103.41(13) . .
O2 Na3 B15 81.37(11) . .
O32 Na3 B15 28.30(9) . .
O6W Na3 U1 88.85(11) . .
O4W Na3 U1 84.86(10) . .
O33 Na3 U1 61.89(7) . .
O7W Na3 U1 161.91(11) . .
O8W Na3 U1 105.30(10) . .
O2 Na3 U1 22.31(6) . .
O32 Na3 U1 79.62(7) . .
B15 Na3 U1 59.27(9) . .
O11W Na4 O10W 89.35(16) . .
O11W Na4 O12W 114.78(16) . .
O10W Na4 O12W 80.93(15) . .
O11W Na4 O32 135.23(14) . .
O10W Na4 O32 124.14(16) . .
O12W Na4 O32 100.47(14) . .
O11W Na4 O9W 72.54(14) . .
O10W Na4 O9W 90.93(15) . .
O12W Na4 O9W 168.78(16) . .
O32 Na4 O9W 77.67(12) . .
O11W Na4 O13 93.80(14) . .
O10W Na4 O13 174.87(15) . .
O12W Na4 O13 94.07(13) . .
O32 Na4 O13 55.45(10) . .
O9W Na4 O13 93.87(12) . .
O11W Na4 B15 109.91(14) . .
O10W Na4 B15 151.34(17) . .
O12W Na4 B15 108.03(15) . .
O32 Na4 B15 28.78(10) . .
O9W Na4 B15 75.75(12) . .
O13 Na4 B15 29.80(10) . .
O11W Na4 Na1 45.18(11) . 4_565
O10W Na4 Na1 66.63(12) . 4_565
O12W Na4 Na1 139.67(12) . 4_565
O32 Na4 Na1 117.19(10) . 4_565
O9W Na4 Na1 39.67(9) . 4_565
O13 Na4 Na1 118.39(9) . 4_565
B15 Na4 Na1 111.94(10) . 4_565
O36 Na5 O34 89.12(13) . .
O36 Na5 O37 96.37(13) . .
O34 Na5 O37 79.72(11) . .
O36 Na5 O24 89.04(13) . .
O34 Na5 O24 162.40(12) . .
O37 Na5 O24 117.88(11) . .
O36 Na5 O8 124.39(13) . .
O34 Na5 O8 111.48(11) . .
O37 Na5 O8 136.77(12) . .
O24 Na5 O8 56.28(9) . .
O36 Na5 O1 66.72(11) . .
O34 Na5 O1 84.33(11) . .
O37 Na5 O1 156.98(12) . .
O24 Na5 O1 78.86(10) . .
O8 Na5 O1 64.96(10) . .
O36 Na5 O14 176.14(13) . .
O34 Na5 O14 88.34(11) . .
O37 Na5 O14 86.03(11) . .
O24 Na5 O14 92.51(10) . .
O8 Na5 O14 54.16(9) . .
O1 Na5 O14 110.11(11) . .
O36 Na5 B1 108.23(14) . .
O34 Na5 B1 138.36(12) . .
O37 Na5 B1 132.68(12) . .
O24 Na5 B1 28.24(10) . .
O8 Na5 B1 28.04(10) . .
O1 Na5 B1 69.59(11) . .
O14 Na5 B1 71.99(11) . .
O36 Na5 U1 91.51(10) . .
O34 Na5 U1 91.51(8) . .
O37 Na5 U1 168.08(10) . .
O24 Na5 U1 71.04(7) . .
O8 Na5 U1 39.89(7) . .
O1 Na5 U1 25.78(7) . .
O14 Na5 U1 85.65(8) . .
B1 Na5 U1 51.73(8) . .
O36 Na5 Na6 38.19(10) . .
O34 Na5 Na6 101.17(9) . .
O37 Na5 Na6 133.96(10) . .
O24 Na5 Na6 67.37(8) . .
O8 Na5 Na6 86.38(8) . .
O1 Na5 Na6 34.48(7) . .
O14 Na5 Na6 139.80(9) . .
B1 Na5 Na6 75.39(9) . .
U1 Na5 Na6 55.44(4) . .
O15 Na6 O35 100.81(14) 2 .
O15 Na6 O1 153.02(13) 2 .
O35 Na6 O1 90.13(13) . .
O15 Na6 O30 92.58(12) 2 .
O35 Na6 O30 94.40(13) . .
O1 Na6 O30 111.26(12) . .
O15 Na6 O25 86.00(12) 2 .
O35 Na6 O25 173.15(14) . .
O1 Na6 O25 84.04(11) . .
O30 Na6 O25 84.40(10) . .
O15 Na6 O36 90.01(12) 2 .
O35 Na6 O36 88.27(14) . .
O1 Na6 O36 65.53(11) . .
O30 Na6 O36 175.87(12) . .
O25 Na6 O36 92.57(12) . .
O15 Na6 O4 125.44(13) 2 .
O35 Na6 O4 120.65(13) . .
O1 Na6 O4 65.90(10) . .
O30 Na6 O4 53.47(9) . .
O25 Na6 O4 53.49(9) . .
O36 Na6 O4 122.41(12) . .
O15 Na6 B13 96.26(13) 2 .
O35 Na6 B13 67.87(13) . .
O1 Na6 B13 110.71(13) . .
O30 Na6 B13 26.55(10) . .
O25 Na6 B13 110.86(12) . .
O36 Na6 B13 156.05(14) . .
O4 Na6 B13 71.74(11) . .
O15 Na6 B9 84.79(13) 2 .
O35 Na6 B9 154.38(15) . .
O1 Na6 B9 75.36(12) . .
O30 Na6 B9 110.42(12) . .
O25 Na6 B9 26.03(10) . .
O36 Na6 B9 66.60(12) . .
O4 Na6 B9 72.86(11) . .
B13 Na6 B9 136.88(13) . .
O15 Na6 U1 158.62(11) 2 .
O35 Na6 U1 100.50(11) . .
O1 Na6 U1 25.09(7) . .
O30 Na6 U1 87.58(8) . .
O25 Na6 U1 72.73(8) . .
O36 Na6 U1 88.84(9) . .
O4 Na6 U1 41.19(6) . .
B13 Na6 U1 93.39(10) . .
B9 Na6 U1 75.17(9) . .
O15 Na6 Na5 114.81(10) 2 .
O35 Na6 Na5 103.84(11) . .
O1 Na6 Na5 38.22(8) . .
O30 Na6 Na5 142.85(9) . .
O25 Na6 Na5 73.66(8) . .
O36 Na6 Na5 33.09(8) . .
O4 Na6 Na5 89.51(8) . .
B13 Na6 Na5 148.92(10) . .
B9 Na6 Na5 52.14(9) . .
U1 Na6 Na5 57.66(4) . .
Na1 O2W Na2 127.4(4) . .
Na3 O4W Na2 135.85(17) . .
Na1 O9W Na4 95.24(14) 4_565 .
Na4 O11W Na1 94.09(15) . 4_565
B10 O14W B2 122.8(3) . .
B10 O14W U1 97.6(2) . .
B2 O14W U1 136.4(2) . .

loop_
_geom_bond_atom_site_label_1
_geom_bond_atom_site_label_2
_geom_bond_distance
_geom_bond_site_symmetry_2
U1 O2 1.787(3) .
U1 O1 1.790(3) .
U1 O4 2.411(3) .
U1 O5 2.420(3) .
U1 O8 2.424(3) .
U1 O7 2.446(3) .
U1 O14W 2.454(3) .
U1 O3 2.498(3) .
U1 B3 3.001(4) .
U1 B10 3.017(4) .
U1 B8 3.040(4) .
U1 B1 3.051(4) .
O1 Na6 2.424(3) .
O1 Na5 2.649(3) .
O2 Na3 2.751(4) .
O3 B8 1.458(5) .
O3 B1 1.465(5) .
O4 B8 1.468(5) .
O4 B12 1.485(5) .
O4 Na6 2.783(3) .
O5 B10 1.469(5) .
O5 B3 1.472(5) .
O5 Na2 2.447(3) .
O7 B3 1.464(5) .
O7 B15 1.483(5) .
O8 B1 1.469(5) .
O8 B14 1.477(5) .
O8 Na5 2.606(3) .
O9 B5 1.358(5) .
O9 B1 1.454(5) .
O10 B2 1.450(5) .
O10 B12 1.450(5) .
O11 B13 1.364(5) .
O11 B2 1.496(5) .
O12 B6 1.357(5) .
O12 B2 1.461(5) .
O12 Na2 2.443(3) 3_566
O13 B4 1.355(5) .
O13 B15 1.498(5) .
O13 Na4 2.602(3) .
O14 B4 1.362(5) .
O14 B14 1.504(5) .
O14 Na5 2.661(3) .
O15 B4 1.390(5) .
O15 Na6 2.309(4) 2_545
O16 B5 1.368(6) .
O16 B14 1.470(5) .
O17 B5 1.378(5) .
O18 B6 1.363(5) .
O18 B10 1.473(5) .
O18 Na2 2.597(3) .
O19 B16 1.373(5) .
O19 B3 1.462(5) .
O19 Na2 2.599(3) .
O20 B11 1.372(5) .
O20 B3 1.474(5) .
O21 B7 1.366(5) .
O21 B8 1.458(5) .
O22 B7 1.353(5) .
O22 B12 1.456(5) .
O22 Na1 2.460(3) 1_565
O23 B7 1.389(5) .
O23 Na2 2.455(4) 1_565
O24 B9 1.364(5) .
O24 B1 1.490(5) .
O24 Na5 2.507(3) .
O25 B9 1.371(5) .
O25 B8 1.477(5) .
O25 Na6 2.598(3) .
O26 B11 1.353(5) .
O26 B10 1.473(5) .
O27 B11 1.383(5) .
O28 B6 1.373(5) .
O28 Na2 2.667(4) 3_566
O29 B13 1.376(5) .
O30 B13 1.369(5) .
O30 B12 1.492(5) .
O30 Na1 2.461(3) 1_565
O30 Na6 2.591(3) .
O31 B16 1.369(5) .
O32 B16 1.365(5) .
O32 B15 1.462(5) .
O32 Na4 2.456(3) .
O32 Na3 2.880(3) .
O33 B15 1.445(5) .
O33 B14 1.446(5) .
O33 Na3 2.460(3) .
O34 B9 1.378(5) 2_545
O34 Na5 2.399(3) .
O35 Na6 2.336(4) .
O36 Na5 2.357(4) .
O36 Na6 2.668(4) .
O37 Na5 2.431(4) .
B1 Na5 3.110(5) .
B2 O14W 1.477(5) .
B3 Na2 3.064(5) .
B6 Na2 2.985(5) 3_566
B9 O34 1.378(5) 2
B9 Na6 3.097(5) .
B10 O14W 1.458(5) .
B10 Na2 3.060(5) .
B12 Na1 2.999(5) 1_565
B13 Na6 3.047(5) .
B13 Na1 3.156(5) 1_565
B15 Na4 3.013(5) .
B15 Na3 3.060(5) .
Na1 O3W 2.266(11) .
Na1 O9W 2.317(4) 4_666
Na1 O2W 2.342(9) .
Na1 O1W 2.419(4) .
Na1 O22 2.460(3) 1_545
Na1 O30 2.460(3) 1_545
Na1 O11W 2.570(4) 4_666
Na1 B12 2.999(5) 1_545
Na1 B13 3.156(5) 1_545
Na1 Na4 3.614(3) 4_666
Na2 O12 2.443(3) 3_566
Na2 O4W 2.446(4) .
Na2 O23 2.455(4) 1_545
Na2 O28 2.667(4) 3_566
Na2 O2W 2.889(10) .
Na2 B6 2.985(5) 3_566
Na3 O6W 2.345(4) .
Na3 O4W 2.430(4) .
Na3 O7W 2.490(4) .
Na3 O8W 2.571(4) .
Na4 O11W 2.364(4) .
Na4 O10W 2.372(5) .
Na4 O12W 2.382(4) .
Na4 O9W 2.571(4) .
Na4 Na1 3.614(3) 4_565
Na5 Na6 4.088(3) .
Na6 O15 2.309(4) 2
O9W Na1 2.317(4) 4_565
O11W Na1 2.570(4) 4_565

loop_
_geom_torsion_atom_site_label_1
_geom_torsion_atom_site_label_2
_geom_torsion_atom_site_label_3
_geom_torsion_atom_site_label_4
_geom_torsion
_geom_torsion_site_symmetry_1
_geom_torsion_site_symmetry_4
O4 U1 O1 Na6 9.26(14) . .
O5 U1 O1 Na6 -115.45(15) . .
O8 U1 O1 Na6 118.03(16) . .
O7 U1 O1 Na6 -171.37(16) . .
O14W U1 O1 Na6 -60.29(15) . .
O3 U1 O1 Na6 63.92(15) . .
B3 U1 O1 Na6 -142.24(17) . .
B10 U1 O1 Na6 -89.14(16) . .
B8 U1 O1 Na6 37.79(15) . .
B1 U1 O1 Na6 89.51(16) . .
O4 U1 O1 Na5 -120.03(13) . .
O5 U1 O1 Na5 115.26(13) . .
O8 U1 O1 Na5 -11.26(12) . .
O7 U1 O1 Na5 59.34(12) . .
O14W U1 O1 Na5 170.42(14) . .
O3 U1 O1 Na5 -65.37(13) . .
B3 U1 O1 Na5 88.47(14) . .
B10 U1 O1 Na5 141.58(15) . .
B8 U1 O1 Na5 -91.50(14) . .
B1 U1 O1 Na5 -39.78(13) . .
O4 U1 O2 Na3 158.85(14) . .
O5 U1 O2 Na3 -76.37(15) . .
O8 U1 O2 Na3 50.09(15) . .
O7 U1 O2 Na3 -20.24(15) . .
O14W U1 O2 Na3 -131.29(14) . .
O3 U1 O2 Na3 104.49(15) . .
B3 U1 O2 Na3 -49.21(16) . .
B10 U1 O2 Na3 -102.28(16) . .
B8 U1 O2 Na3 130.22(15) . .
B1 U1 O2 Na3 78.50(16) . .
B5 O9 B1 O3 -116.8(4) . .
B5 O9 B1 O8 -0.9(5) . .
B5 O9 B1 O24 119.9(4) . .
B5 O9 B1 U1 -56.4(6) . .
B5 O9 B1 Na5 63.8(5) . .
B8 O3 B1 O9 -112.9(4) . .
U1 O3 B1 O9 142.2(3) . .
B8 O3 B1 O8 124.7(4) . .
U1 O3 B1 O8 19.8(3) . .
B8 O3 B1 O24 8.2(5) . .
U1 O3 B1 O24 -96.8(3) . .
B8 O3 B1 U1 104.9(4) . .
B8 O3 B1 Na5 66.6(4) . .
U1 O3 B1 Na5 -38.4(2) . .
B14 O8 B1 O9 12.3(5) . .
U1 O8 B1 O9 -142.9(3) . .
Na5 O8 B1 O9 119.5(3) . .
B14 O8 B1 O3 134.5(3) . .
U1 O8 B1 O3 -20.6(3) . .
Na5 O8 B1 O3 -118.3(2) . .
B14 O8 B1 O24 -107.4(4) . .
U1 O8 B1 O24 97.4(3) . .
Na5 O8 B1 O24 -0.2(3) . .
B14 O8 B1 U1 155.1(4) . .
Na5 O8 B1 U1 -97.66(13) . .
B14 O8 B1 Na5 -107.2(3) . .
U1 O8 B1 Na5 97.66(13) . .
B9 O24 B1 O9 113.2(4) . .
Na5 O24 B1 O9 -123.2(3) . .
B9 O24 B1 O3 -11.2(5) . .
Na5 O24 B1 O3 112.4(3) . .
B9 O24 B1 O8 -123.4(4) . .
Na5 O24 B1 O8 0.2(3) . .
B9 O24 B1 U1 -69.0(4) . .
Na5 O24 B1 U1 54.61(19) . .
B9 O24 B1 Na5 -123.6(4) . .
B12 O10 B2 O12 175.1(3) . .
B12 O10 B2 O14W -63.0(4) . .
B12 O10 B2 O11 57.6(4) . .
B6 O12 B2 O10 148.2(3) . .
Na2 O12 B2 O10 -20.4(5) 3_566 .
B6 O12 B2 O14W 26.8(5) . .
Na2 O12 B2 O14W -141.8(3) 3_566 .
B6 O12 B2 O11 -92.9(4) . .
Na2 O12 B2 O11 98.5(4) 3_566 .
B13 O11 B2 O10 -32.5(5) . .
B13 O11 B2 O12 -152.1(3) . .
B13 O11 B2 O14W 87.8(4) . .
B16 O19 B3 O7 -6.0(5) . .
Na2 O19 B3 O7 -114.5(3) . .
B16 O19 B3 O5 108.7(4) . .
Na2 O19 B3 O5 0.2(3) . .
B16 O19 B3 O20 -130.2(4) . .
Na2 O19 B3 O20 121.2(3) . .
B16 O19 B3 U1 54.1(6) . .
Na2 O19 B3 U1 -54.4(4) . .
B16 O19 B3 Na2 108.5(3) . .
B15 O7 B3 O19 -10.9(5) . .
U1 O7 B3 O19 138.7(3) . .
B15 O7 B3 O5 -129.3(3) . .
U1 O7 B3 O5 20.3(3) . .
B15 O7 B3 O20 112.5(4) . .
U1 O7 B3 O20 -97.9(3) . .
B15 O7 B3 U1 -149.6(4) . .
B15 O7 B3 Na2 -76.1(4) . .
U1 O7 B3 Na2 73.5(2) . .
B10 O5 B3 O19 110.9(4) . .
U1 O5 B3 O19 -141.1(2) . .
Na2 O5 B3 O19 -0.2(3) . .
B10 O5 B3 O7 -128.6(3) . .
U1 O5 B3 O7 -20.5(3) . .
Na2 O5 B3 O7 120.3(2) . .
B10 O5 B3 O20 -9.7(5) . .
U1 O5 B3 O20 98.3(3) . .
Na2 O5 B3 O20 -120.8(3) . .
B10 O5 B3 U1 -108.0(4) . .
Na2 O5 B3 U1 140.84(16) . .
B10 O5 B3 Na2 111.1(4) . .
U1 O5 B3 Na2 -140.84(16) . .
B11 O20 B3 O19 -115.5(4) . .
B11 O20 B3 O7 119.3(4) . .
B11 O20 B3 O5 5.3(5) . .
B11 O20 B3 U1 61.7(4) . .
B11 O20 B3 Na2 -51.7(4) . .
B15 O13 B4 O14 -3.8(5) . .
Na4 O13 B4 O14 105.6(4) . .
B15 O13 B4 O15 176.8(3) . .
Na4 O13 B4 O15 -73.8(4) . .
B14 O14 B4 O13 -9.9(6) . .
Na5 O14 B4 O13 94.6(4) . .
B14 O14 B4 O15 169.5(3) . .
Na5 O14 B4 O15 -86.0(4) . .
Na6 O15 B4 O13 -29.1(5) 2_545 .
Na6 O15 B4 O14 151.5(3) 2_545 .
B1 O9 B5 O16 -1.8(6) . .
B1 O9 B5 O17 177.2(4) . .
B14 O16 B5 O9 -6.2(6) . .
B14 O16 B5 O17 174.7(4) . .
B2 O12 B6 O18 -10.8(6) . .
Na2 O12 B6 O18 161.6(3) 3_566 .
B2 O12 B6 O28 169.5(3) . .
Na2 O12 B6 O28 -18.1(4) 3_566 .
B2 O12 B6 Na2 -172.5(4) . 3_566
B10 O18 B6 O12 -1.3(6) . .
Na2 O18 B6 O12 -110.6(4) . .
B10 O18 B6 O28 178.4(3) . .
Na2 O18 B6 O28 69.1(4) . .
B10 O18 B6 Na2 74.4(12) . 3_566
Na2 O18 B6 Na2 -35.0(12) . 3_566
Na2 O28 B6 O12 16.3(3) 3_566 .
Na2 O28 B6 O18 -163.4(3) 3_566 .
B12 O22 B7 O21 -14.6(6) . .
Na1 O22 B7 O21 107.3(4) 1_565 .
B12 O22 B7 O23 166.7(4) . .
Na1 O22 B7 O23 -71.4(4) 1_565 .
B8 O21 B7 O22 6.9(6) . .
B8 O21 B7 O23 -174.3(3) . .
Na2 O23 B7 O22 107.7(4) 1_565 .
Na2 O23 B7 O21 -71.0(4) 1_565 .
B1 O3 B8 O21 117.3(4) . .
U1 O3 B8 O21 -137.6(3) . .
B1 O3 B8 O4 -123.3(4) . .
U1 O3 B8 O4 -18.2(3) . .
B1 O3 B8 O25 -4.6(5) . .
U1 O3 B8 O25 100.4(3) . .
B1 O3 B8 U1 -105.1(4) . .
B7 O21 B8 O3 129.9(4) . .
B7 O21 B8 O4 15.4(5) . .
B7 O21 B8 O25 -107.3(4) . .
B7 O21 B8 U1 69.4(5) . .
B12 O4 B8 O3 -153.2(3) . .
U1 O4 B8 O3 19.0(3) . .
Na6 O4 B8 O3 109.0(2) . .
B12 O4 B8 O21 -33.2(5) . .
U1 O4 B8 O21 139.1(2) . .
Na6 O4 B8 O21 -131.0(3) . .
B12 O4 B8 O25 88.4(4) . .
U1 O4 B8 O25 -99.3(3) . .
Na6 O4 B8 O25 -9.4(3) . .
B12 O4 B8 U1 -172.3(4) . .
Na6 O4 B8 U1 89.94(12) . .
B9 O25 B8 O3 3.7(5) . .
Na6 O25 B8 O3 -103.4(3) . .
B9 O25 B8 O21 -119.9(4) . .
Na6 O25 B8 O21 133.0(3) . .
B9 O25 B8 O4 117.3(4) . .
Na6 O25 B8 O4 10.2(3) . .
B9 O25 B8 U1 62.3(4) . .
Na6 O25 B8 U1 -44.8(2) . .
B1 O24 B9 O25 11.9(6) . .
Na5 O24 B9 O25 -105.2(4) . .
B1 O24 B9 O34 -168.9(3) . 2
Na5 O24 B9 O34 74.0(4) . 2
B1 O24 B9 Na6 76.8(4) . .
Na5 O24 B9 Na6 -40.3(3) . .
B8 O25 B9 O24 -7.8(6) . .
Na6 O25 B9 O24 100.9(4) . .
B8 O25 B9 O34 172.9(3) . 2
Na6 O25 B9 O34 -78.3(3) . 2
B8 O25 B9 Na6 -108.8(3) . .
B3 O5 B10 O14W 128.4(4) . .
U1 O5 B10 O14W 20.8(3) . .
Na2 O5 B10 O14W -120.4(2) . .
B3 O5 B10 O18 -111.9(4) . .
U1 O5 B10 O18 140.4(3) . .
Na2 O5 B10 O18 -0.8(3) . .
B3 O5 B10 O26 7.4(5) . .
U1 O5 B10 O26 -100.2(3) . .
Na2 O5 B10 O26 118.6(3) . .
B3 O5 B10 U1 107.7(4) . .
Na2 O5 B10 U1 -141.17(17) . .
B3 O5 B10 Na2 -111.2(4) . .
U1 O5 B10 Na2 141.17(17) . .
B6 O18 B10 O14W -5.1(5) . .
Na2 O18 B10 O14W 114.2(3) . .
B6 O18 B10 O5 -118.6(4) . .
Na2 O18 B10 O5 0.7(3) . .
B6 O18 B10 O26 120.4(4) . .
Na2 O18 B10 O26 -120.3(3) . .
B6 O18 B10 U1 -64.4(5) . .
Na2 O18 B10 U1 54.9(4) . .
B6 O18 B10 Na2 -119.3(3) . .
B11 O26 B10 O14W -114.8(4) . .
B11 O26 B10 O5 -0.3(5) . .
B11 O26 B10 O18 120.2(4) . .
B11 O26 B10 U1 -56.6(4) . .
B11 O26 B10 Na2 57.2(4) . .
B10 O26 B11 O20 -3.4(6) . .
B10 O26 B11 O27 177.7(3) . .
B3 O20 B11 O26 0.5(6) . .
B3 O20 B11 O27 179.5(3) . .
B2 O10 B12 O22 -164.1(3) . .
B2 O10 B12 O4 74.3(4) . .
B2 O10 B12 O30 -45.8(4) . .
B2 O10 B12 Na1 -105.1(3) . 1_565
B7 O22 B12 O10 -122.9(4) . .
Na1 O22 B12 O10 105.1(3) 1_565 .
B7 O22 B12 O4 -1.8(5) . .
Na1 O22 B12 O4 -133.7(3) 1_565 .
B7 O22 B12 O30 116.9(4) . .
Na1 O22 B12 O30 -15.0(3) 1_565 .
B7 O22 B12 Na1 131.9(4) . 1_565
B8 O4 B12 O10 148.0(3) . .
U1 O4 B12 O10 -21.0(5) . .
Na6 O4 B12 O10 -114.8(3) . .
B8 O4 B12 O22 26.7(5) . .
U1 O4 B12 O22 -142.4(3) . .
Na6 O4 B12 O22 123.9(3) . .
B8 O4 B12 O30 -91.1(4) . .
U1 O4 B12 O30 99.9(3) . .
Na6 O4 B12 O30 6.1(3) . .
B8 O4 B12 Na1 -32.7(5) . 1_565
U1 O4 B12 Na1 158.19(19) . 1_565
Na6 O4 B12 Na1 64.5(3) . 1_565
B13 O30 B12 O10 9.3(5) . .
Na1 O30 B12 O10 -105.0(3) 1_565 .
Na6 O30 B12 O10 113.8(3) . .
B13 O30 B12 O22 129.3(4) . .
Na1 O30 B12 O22 15.0(3) 1_565 .
Na6 O30 B12 O22 -126.3(3) . .
B13 O30 B12 O4 -111.2(4) . .
Na1 O30 B12 O4 134.5(3) 1_565 .
Na6 O30 B12 O4 -6.7(3) . .
B13 O30 B12 Na1 114.3(4) . 1_565
Na6 O30 B12 Na1 -141.26(17) . 1_565
B2 O11 B13 O30 -1.7(6) . .
B2 O11 B13 O29 177.8(4) . .
B2 O11 B13 Na6 -65.3(4) . .
B2 O11 B13 Na1 59.0(5) . 1_565
B12 O30 B13 O11 14.2(6) . .
Na1 O30 B13 O11 122.2(4) 1_565 .
Na6 O30 B13 O11 -94.0(4) . .
B12 O30 B13 O29 -165.3(3) . .
Na1 O30 B13 O29 -57.3(4) 1_565 .
Na6 O30 B13 O29 86.6(4) . .
B12 O30 B13 Na6 108.2(3) . .
Na1 O30 B13 Na6 -143.89(19) 1_565 .
B12 O30 B13 Na1 -107.9(4) . 1_565
Na6 O30 B13 Na1 143.89(19) . 1_565
B15 O33 B14 O16 162.5(3) . .
Na3 O33 B14 O16 -63.4(4) . .
B15 O33 B14 O8 -75.7(4) . .
Na3 O33 B14 O8 58.4(5) . .
B15 O33 B14 O14 44.5(4) . .
Na3 O33 B14 O14 178.6(2) . .
B5 O16 B14 O33 137.9(4) . .
B5 O16 B14 O8 15.1(5) . .
B5 O16 B14 O14 -100.9(4) . .
B1 O8 B14 O33 -139.6(3) . .
U1 O8 B14 O33 8.5(5) . .
Na5 O8 B14 O33 115.8(3) . .
B1 O8 B14 O16 -18.5(5) . .
U1 O8 B14 O16 129.6(3) . .
Na5 O8 B14 O16 -123.1(3) . .
B1 O8 B14 O14 97.4(4) . .
U1 O8 B14 O14 -114.4(3) . .
Na5 O8 B14 O14 -7.2(3) . .
B4 O14 B14 O33 -10.3(5) . .
Na5 O14 B14 O33 -115.8(3) . .
B4 O14 B14 O16 -129.5(4) . .
Na5 O14 B14 O16 125.0(3) . .
B4 O14 B14 O8 112.6(4) . .
Na5 O14 B14 O8 7.0(3) . .
B14 O33 B15 O32 -173.0(3) . .
Na3 O33 B15 O32 38.7(3) . .
B14 O33 B15 O7 64.3(4) . .
Na3 O33 B15 O7 -83.9(3) . .
B14 O33 B15 O13 -56.9(4) . .
Na3 O33 B15 O13 154.8(2) . .
B14 O33 B15 Na4 -118.1(3) . .
Na3 O33 B15 Na4 93.65(16) . .
B14 O33 B15 Na3 148.3(3) . .
B16 O32 B15 O33 -149.9(3) . .
Na4 O32 B15 O33 86.6(3) . .
Na3 O32 B15 O33 -32.1(3) . .
B16 O32 B15 O7 -28.4(5) . .
Na4 O32 B15 O7 -151.9(3) . .
Na3 O32 B15 O7 89.5(3) . .
B16 O32 B15 O13 91.7(4) . .
Na4 O32 B15 O13 -31.8(3) . .
Na3 O32 B15 O13 -150.4(3) . .
B16 O32 B15 Na4 123.5(4) . .
Na3 O32 B15 Na4 -118.63(12) . .
B16 O32 B15 Na3 -117.8(3) . .
Na4 O32 B15 Na3 118.63(12) . .
B3 O7 B15 O33 149.6(3) . .
U1 O7 B15 O33 10.5(4) . .
B3 O7 B15 O32 27.0(5) . .
U1 O7 B15 O32 -112.2(3) . .
B3 O7 B15 O13 -89.9(4) . .
U1 O7 B15 O13 130.9(3) . .
B3 O7 B15 Na4 -25.4(7) . .
U1 O7 B15 Na4 -164.6(4) . .
B3 O7 B15 Na3 97.1(3) . .
U1 O7 B15 Na3 -42.0(3) . .
B4 O13 B15 O33 36.2(4) . .
Na4 O13 B15 O33 -89.9(3) . .
B4 O13 B15 O32 155.7(3) . .
Na4 O13 B15 O32 29.6(3) . .
B4 O13 B15 O7 -84.0(4) . .
Na4 O13 B15 O7 149.8(3) . .
B4 O13 B15 Na4 126.1(3) . .
B4 O13 B15 Na3 81.1(6) . .
Na4 O13 B15 Na3 -45.0(5) . .
B15 O32 B16 O31 -163.8(4) . .
Na4 O32 B16 O31 -48.8(4) . .
Na3 O32 B16 O31 98.0(4) . .
B15 O32 B16 O19 14.9(6) . .
Na4 O32 B16 O19 129.9(3) . .
Na3 O32 B16 O19 -83.3(4) . .
B3 O19 B16 O32 4.2(6) . .
Na2 O19 B16 O32 107.5(4) . .
B3 O19 B16 O31 -177.2(3) . .
Na2 O19 B16 O31 -73.9(4) . .
O5 B10 O14W B2 142.5(3) . .
O18 B10 O14W B2 24.6(5) . .
O26 B10 O14W B2 -98.1(4) . .
U1 B10 O14W B2 162.9(4) . .
Na2 B10 O14W B2 89.6(4) . .
O5 B10 O14W U1 -20.4(3) . .
O18 B10 O14W U1 -138.4(3) . .
O26 B10 O14W U1 99.0(3) . .
Na2 B10 O14W U1 -73.3(2) . .
O10 B2 O14W B10 -156.6(3) . .
O12 B2 O14W B10 -34.8(5) . .
O11 B2 O14W B10 83.1(4) . .
O10 B2 O14W U1 -1.6(5) . .
O12 B2 O14W U1 120.2(3) . .
O11 B2 O14W U1 -121.9(3) . .
